data_4324840
loop_
_publ_author_name
'Boniface P. T. Fokwa'
'Martin Hermus'

_publ_contact_author_address
;    
Institute of Inorganic Chemistry
RWTH Aachen University     
D-52056 Aachen
Germany
;
_publ_contact_author_email Boniface.Fokwa@ac.rwth-aachen.de
_publ_contact_author_fax 00492418092642
_publ_contact_author_name 'PD Dr. Boniface P. T. Fokwa '
_publ_contact_author_phone 00492418090061
_publ_section_title
;
 Complete Titanium Substitution by Boron in a tetragonal Prism: Exploring
 the Complex Boride Series Ti3-xRu5-yIryB2+x (0 <=x<= 1 and 1 < y <3) by
 Experiment and Theory
;
_journal_name_full 'Inorganic Chemistry'
_journal_page_first 3332
_journal_page_last 3341
_journal_paper_doi 10.1021/ic102148x
_journal_volume 50
_journal_year 2011
_chemical_formula_sum 'B2.37 Ir1.62 Ru3.38 Ti2.63'
_chemical_formula_weight 804.12
_chemical_name_systematic
;
 ?
;
_space_group_IT_number 127
_symmetry_cell_setting tetragonal
_symmetry_Int_Tables_number 127
_symmetry_space_group_name_Hall '-P 4 2ab'
_symmetry_space_group_name_H-M 'P 4/m b m'
_atom_sites_solution_hydrogens refall
_atom_sites_solution_primary direct
_atom_sites_solution_secondary difmap
_audit_creation_method SHELXL-97
_cell_angle_alpha 90.00
_cell_angle_beta 90.00
_cell_angle_gamma 90.00
_cell_formula_units_Z 2
_cell_length_a 9.180(3)
_cell_length_b 9.180(3)
_cell_length_c 2.9443(13)
_cell_measurement_temperature 293(2)
_cell_volume 248.12(16)
_computing_cell_refinement 'Bruker SMART'
_computing_data_collection 'Bruker SMART'
_computing_data_reduction 'Bruker SAINT'
_computing_molecular_graphics 'Diamond 3.1e (K. Brandenburg, 2007)'
_computing_publication_material 'Bruker SHELXTL'
_computing_structure_refinement 'SHELXL-97 (Sheldrick, 1997)'
_computing_structure_solution 'SHELXS-97 (Sheldrick, 1990)'
_diffrn_ambient_temperature 293(2)
_diffrn_measured_fraction_theta_full 0.980
_diffrn_measured_fraction_theta_max 0.980
_diffrn_measurement_device_type 'Bruker APEX CCD area detector'
_diffrn_measurement_method 'integretion method'
_diffrn_radiation_monochromator graphite
_diffrn_radiation_source 'fine-focus sealed tube'
_diffrn_radiation_type MoK\a
_diffrn_radiation_wavelength 0.71073
_diffrn_reflns_av_R_equivalents 0.0928
_diffrn_reflns_av_sigmaI/netI 0.0575
_diffrn_reflns_limit_h_max 13
_diffrn_reflns_limit_h_min -15
_diffrn_reflns_limit_k_max 14
_diffrn_reflns_limit_k_min -14
_diffrn_reflns_limit_l_max 4
_diffrn_reflns_limit_l_min -4
_diffrn_reflns_number 3162
_diffrn_reflns_theta_full 35.59
_diffrn_reflns_theta_max 35.59
_diffrn_reflns_theta_min 4.97
_exptl_absorpt_coefficient_mu 56.972
_exptl_absorpt_correction_T_max 0.395
_exptl_absorpt_correction_T_min 0.131
_exptl_absorpt_correction_type empirical
_exptl_absorpt_process_details 'by multipole expansion (Blessing, 1995)'
_exptl_crystal_colour silver
_exptl_crystal_density_diffrn 10.762
_exptl_crystal_description needle
_exptl_crystal_F_000 686
_exptl_crystal_size_max 0.06
_exptl_crystal_size_mid 0.03
_exptl_crystal_size_min 0.02
_refine_diff_density_max 3.312
_refine_diff_density_min -2.901
_refine_diff_density_rms 0.825
_refine_ls_extinction_coef 0.017(3)
_refine_ls_extinction_expression Fc^*^=kFc[1+0.001xFc^2^\l^3^/sin(2\q)]^-1/4^
_refine_ls_extinction_method SHELXL
_refine_ls_goodness_of_fit_ref 1.071
_refine_ls_hydrogen_treatment refall
_refine_ls_matrix_type full
_refine_ls_number_parameters 22
_refine_ls_number_reflns 346
_refine_ls_number_restraints 0
_refine_ls_restrained_S_all 1.071
_refine_ls_R_factor_all 0.0718
_refine_ls_R_factor_gt 0.0480
_refine_ls_shift/su_max 0.000
_refine_ls_shift/su_mean 0.000
_refine_ls_structure_factor_coef Fsqd
_refine_ls_weighting_details 'calc w=1/[\s^2^(Fo^2^)+(0.0654P)^2^+0.0000P] where P=(Fo^2^+2Fc^2^)/3'
_refine_ls_weighting_scheme calc
_refine_ls_wR_factor_gt 0.1059
_refine_ls_wR_factor_ref 0.1154
_reflns_number_gt 257
_reflns_number_total 346
_reflns_threshold_expression >2sigma(I)
_cod_data_source_file ic102148x_si_001_2.cif
_cod_data_source_block cif2
_cod_original_cell_volume 248.14(16)
_cod_database_code 4324840

loop_
_symmetry_equiv_pos_as_xyz
'x, y, z'
'-x, -y, z'
'-y, x, z'
'y, -x, z'
'-x+1/2, y+1/2, -z'
'x+1/2, -y+1/2, -z'
'y+1/2, x+1/2, -z'
'-y+1/2, -x+1/2, -z'
'-x, -y, -z'
'x, y, -z'
'y, -x, -z'
'-y, x, -z'
'x-1/2, -y-1/2, z'
'-x-1/2, y-1/2, z'
'-y-1/2, -x-1/2, z'
'y-1/2, x-1/2, z'

loop_
_atom_site_label
_atom_site_type_symbol
_atom_site_fract_x
_atom_site_fract_y
_atom_site_fract_z
_atom_site_U_iso_or_equiv
_atom_site_adp_type
_atom_site_occupancy
_atom_site_symmetry_multiplicity
_atom_site_calc_flag
_atom_site_refinement_flags
Ir1 Ir 0.07130(9) 0.21159(9) 0.5000 0.0132(3) Uani 0.38(3) 2 d SP
Ru1 Ru 0.07130(9) 0.21159(9) 0.5000 0.0132(3) Uani 0.62(3) 2 d SP
Ir2 Ir 0.0000 0.5000 0.5000 0.0095(7) Uani 0.07(3) 8 d SP
Ru2 Ru 0.0000 0.5000 0.5000 0.0095(7) Uani 0.93(3) 8 d SP
Ti1 Ti 0.1751(3) 0.6751(3) 0.0000 0.0146(12) Uani 1 4 d S
B1 B 0.626(2) 0.126(2) 0.0000 0.020(5) Uiso 1 4 d S
Ti2 Ti 0.0000 0.0000 0.0000 0.012(2) Uani 0.63(4) 8 d SP
B2 B 0.0000 0.0000 0.0000 0.012(2) Uani 0.37(4) 8 d SP

loop_
_atom_site_aniso_label
_atom_site_aniso_U_11
_atom_site_aniso_U_22
_atom_site_aniso_U_33
_atom_site_aniso_U_23
_atom_site_aniso_U_13
_atom_site_aniso_U_12
Ir1 0.0127(5) 0.0129(5) 0.0139(5) 0.000 0.000 0.0011(3)
Ru1 0.0127(5) 0.0129(5) 0.0139(5) 0.000 0.000 0.0011(3)
Ir2 0.0091(8) 0.0091(8) 0.0102(10) 0.000 0.000 0.0004(6)
Ru2 0.0091(8) 0.0091(8) 0.0102(10) 0.000 0.000 0.0004(6)
Ti1 0.0133(14) 0.0133(14) 0.0172(19) 0.000 0.000 0.0000(13)
Ti2 0.013(3) 0.013(3) 0.011(3) 0.000 0.000 0.000
B2 0.013(3) 0.013(3) 0.011(3) 0.000 0.000 0.000

loop_
_atom_type_symbol
_atom_type_description
_atom_type_scat_dispersion_real
_atom_type_scat_dispersion_imag
_atom_type_scat_source
B B 0.0013 0.0007 'International Tables Vol C Tables 4.2.6.8 and 6.1.1.4'
Ti Ti 0.2776 0.4457 'International Tables Vol C Tables 4.2.6.8 and 6.1.1.4'
Ru Ru -1.2594 0.8363 'International Tables Vol C Tables 4.2.6.8 and 6.1.1.4'
Ir Ir -1.4442 7.9887 'International Tables Vol C Tables 4.2.6.8 and 6.1.1.4'

loop_
_geom_angle_atom_site_label_1
_geom_angle_atom_site_label_2
_geom_angle_atom_site_label_3
_geom_angle
_geom_angle_site_symmetry_1
_geom_angle_site_symmetry_3
B1 Ir1 B1 86.1(5) 11_566 11_565
B1 Ir1 Ti2 172.6(2) 11_566 .
B1 Ir1 Ti2 101.2(2) 11_565 .
B1 Ir1 B2 101.2(2) 11_566 1_556
B1 Ir1 B2 172.6(2) 11_565 1_556
Ti2 Ir1 B2 71.37(4) . 1_556
B1 Ir1 Ti2 101.2(2) 11_566 1_556
B1 Ir1 Ti2 172.6(2) 11_565 1_556
Ti2 Ir1 Ti2 71.37(4) . 1_556
B2 Ir1 Ti2 0.0 1_556 1_556
B1 Ir1 Ir2 51.9(7) 11_566 .
B1 Ir1 Ir2 51.9(7) 11_565 .
Ti2 Ir1 Ir2 133.23(3) . .
B2 Ir1 Ir2 133.23(3) 1_556 .
Ti2 Ir1 Ir2 133.23(3) 1_556 .
B1 Ir1 Ti1 61.8(7) 11_566 3_656
B1 Ir1 Ti1 104.6(5) 11_565 3_656
Ti2 Ir1 Ti1 115.74(7) . 3_656
B2 Ir1 Ti1 79.35(3) 1_556 3_656
Ti2 Ir1 Ti1 79.35(3) 1_556 3_656
Ir2 Ir1 Ti1 108.57(6) . 3_656
B1 Ir1 Ti1 104.6(5) 11_566 3_655
B1 Ir1 Ti1 61.8(7) 11_565 3_655
Ti2 Ir1 Ti1 79.35(3) . 3_655
B2 Ir1 Ti1 115.74(7) 1_556 3_655
Ti2 Ir1 Ti1 115.74(7) 1_556 3_655
Ir2 Ir1 Ti1 108.57(6) . 3_655
Ti1 Ir1 Ti1 64.09(8) 3_656 3_655
B1 Ir1 Ir1 49.2(2) 11_566 15_665
B1 Ir1 Ir1 49.2(2) 11_565 15_665
Ti2 Ir1 Ir1 136.691(19) . 15_665
B2 Ir1 Ir1 136.691(19) 1_556 15_665
Ti2 Ir1 Ir1 136.691(19) 1_556 15_665
Ir2 Ir1 Ir1 58.886(18) . 15_665
Ti1 Ir1 Ir1 59.47(4) 3_656 15_665
Ti1 Ir1 Ir1 59.47(4) 3_655 15_665
B1 Ir1 Ru1 49.2(2) 11_566 15_665
B1 Ir1 Ru1 49.2(2) 11_565 15_665
Ti2 Ir1 Ru1 136.691(19) . 15_665
B2 Ir1 Ru1 136.691(19) 1_556 15_665
Ti2 Ir1 Ru1 136.691(19) 1_556 15_665
Ir2 Ir1 Ru1 58.886(18) . 15_665
Ti1 Ir1 Ru1 59.47(4) 3_656 15_665
Ti1 Ir1 Ru1 59.47(4) 3_655 15_665
Ir1 Ir1 Ru1 0.00(2) 15_665 15_665
B1 Ir2 B1 84.1(10) 11_566 11_565
B1 Ir2 B1 95.9(10) 11_566 3_556
B1 Ir2 B1 180.000(2) 11_565 3_556
B1 Ir2 B1 180.000(2) 11_566 3
B1 Ir2 B1 95.9(10) 11_565 3
B1 Ir2 B1 84.1(10) 3_556 3
B1 Ir2 Ti1 68.6(2) 11_566 1_556
B1 Ir2 Ti1 111.4(2) 11_565 1_556
B1 Ir2 Ti1 68.6(2) 3_556 1_556
B1 Ir2 Ti1 111.4(2) 3 1_556
B1 Ir2 Ti1 111.4(2) 11_566 9_565
B1 Ir2 Ti1 68.6(2) 11_565 9_565
B1 Ir2 Ti1 111.4(2) 3_556 9_565
B1 Ir2 Ti1 68.6(2) 3 9_565
Ti1 Ir2 Ti1 180.0 1_556 9_565
B1 Ir2 Ti1 111.4(2) 11_566 .
B1 Ir2 Ti1 68.6(2) 11_565 .
B1 Ir2 Ti1 111.4(2) 3_556 .
B1 Ir2 Ti1 68.6(2) 3 .
Ti1 Ir2 Ti1 65.85(10) 1_556 .
Ti1 Ir2 Ti1 114.15(10) 9_565 .
B1 Ir2 Ti1 68.6(2) 11_566 9_566
B1 Ir2 Ti1 111.4(2) 11_565 9_566
B1 Ir2 Ti1 68.6(2) 3_556 9_566
B1 Ir2 Ti1 111.4(2) 3 9_566
Ti1 Ir2 Ti1 114.15(10) 1_556 9_566
Ti1 Ir2 Ti1 65.85(10) 9_565 9_566
Ti1 Ir2 Ti1 180.0 . 9_566
B1 Ir2 Ru1 129.5(4) 11_566 9_566
B1 Ir2 Ru1 129.5(4) 11_565 9_566
B1 Ir2 Ru1 50.5(4) 3_556 9_566
B1 Ir2 Ru1 50.5(4) 3 9_566
Ti1 Ir2 Ru1 64.29(2) 1_556 9_566
Ti1 Ir2 Ru1 115.71(2) 9_565 9_566
Ti1 Ir2 Ru1 64.29(2) . 9_566
Ti1 Ir2 Ru1 115.71(2) 9_566 9_566
B1 Ir2 Ir1 129.5(4) 11_566 9_566
B1 Ir2 Ir1 129.5(4) 11_565 9_566
B1 Ir2 Ir1 50.5(4) 3_556 9_566
B1 Ir2 Ir1 50.5(4) 3 9_566
Ti1 Ir2 Ir1 64.29(2) 1_556 9_566
Ti1 Ir2 Ir1 115.71(2) 9_565 9_566
Ti1 Ir2 Ir1 64.29(2) . 9_566
Ti1 Ir2 Ir1 115.71(2) 9_566 9_566
Ru1 Ir2 Ir1 0.00(4) 9_566 9_566
B1 Ir2 Ir1 50.5(4) 11_566 .
B1 Ir2 Ir1 50.5(4) 11_565 .
B1 Ir2 Ir1 129.5(4) 3_556 .
B1 Ir2 Ir1 129.5(4) 3 .
Ti1 Ir2 Ir1 115.71(2) 1_556 .
Ti1 Ir2 Ir1 64.29(2) 9_565 .
Ti1 Ir2 Ir1 115.71(2) . .
Ti1 Ir2 Ir1 64.29(2) 9_566 .
Ru1 Ir2 Ir1 180.0 9_566 .
Ir1 Ir2 Ir1 180.0 9_566 .
B1 Ti1 Ru2 147.08(5) 9_665 1_554
B1 Ti1 Ir2 147.08(5) 9_665 1_554
Ru2 Ti1 Ir2 0.0 1_554 1_554
B1 Ti1 Ir2 147.08(5) 9_665 .
Ru2 Ti1 Ir2 65.85(10) 1_554 .
Ir2 Ti1 Ir2 65.85(10) 1_554 .
B1 Ti1 Ru1 47.27(6) 9_665 11_566
Ru2 Ti1 Ru1 149.09(5) 1_554 11_566
Ir2 Ti1 Ru1 149.09(5) 1_554 11_566
Ir2 Ti1 Ru1 106.33(3) . 11_566
B1 Ti1 Ir1 47.27(6) 9_665 11_566
Ru2 Ti1 Ir1 149.09(5) 1_554 11_566
Ir2 Ti1 Ir1 149.09(5) 1_554 11_566
Ir2 Ti1 Ir1 106.33(3) . 11_566
Ru1 Ti1 Ir1 0.000(19) 11_566 11_566
B1 Ti1 Ru1 47.27(6) 9_665 5_556
Ru2 Ti1 Ru1 149.09(5) 1_554 5_556
Ir2 Ti1 Ru1 149.09(5) 1_554 5_556
Ir2 Ti1 Ru1 106.33(3) . 5_556
Ru1 Ti1 Ru1 61.05(8) 11_566 5_556
Ir1 Ti1 Ru1 61.05(8) 11_566 5_556
B1 Ti1 Ir1 47.27(6) 9_665 5_556
Ru2 Ti1 Ir1 149.09(5) 1_554 5_556
Ir2 Ti1 Ir1 149.09(5) 1_554 5_556
Ir2 Ti1 Ir1 106.33(3) . 5_556
Ru1 Ti1 Ir1 61.05(8) 11_566 5_556
Ir1 Ti1 Ir1 61.05(8) 11_566 5_556
Ru1 Ti1 Ir1 0.00(3) 5_556 5_556
B1 Ti1 Ir1 47.27(6) 9_665 11_565
Ru2 Ti1 Ir1 106.33(3) 1_554 11_565
Ir2 Ti1 Ir1 106.33(3) 1_554 11_565
Ir2 Ti1 Ir1 149.09(5) . 11_565
Ru1 Ti1 Ir1 64.09(8) 11_566 11_565
Ir1 Ti1 Ir1 64.09(8) 11_566 11_565
Ru1 Ti1 Ir1 94.53(13) 5_556 11_565
Ir1 Ti1 Ir1 94.53(13) 5_556 11_565
B1 Ti1 Ru1 47.27(6) 9_665 11_565
Ru2 Ti1 Ru1 106.33(3) 1_554 11_565
Ir2 Ti1 Ru1 106.33(3) 1_554 11_565
Ir2 Ti1 Ru1 149.09(5) . 11_565
Ru1 Ti1 Ru1 64.09(8) 11_566 11_565
Ir1 Ti1 Ru1 64.09(8) 11_566 11_565
Ru1 Ti1 Ru1 94.53(13) 5_556 11_565
Ir1 Ti1 Ru1 94.53(13) 5_556 11_565
Ir1 Ti1 Ru1 0.000(19) 11_565 11_565
B1 Ti1 Ru1 47.27(6) 9_665 5
Ru2 Ti1 Ru1 106.33(3) 1_554 5
Ir2 Ti1 Ru1 106.33(3) 1_554 5
Ir2 Ti1 Ru1 149.09(5) . 5
Ru1 Ti1 Ru1 94.53(13) 11_566 5
Ir1 Ti1 Ru1 94.53(13) 11_566 5
Ru1 Ti1 Ru1 64.09(8) 5_556 5
Ir1 Ti1 Ru1 64.09(8) 5_556 5
Ir1 Ti1 Ru1 61.05(8) 11_565 5
Ru1 Ti1 Ru1 61.05(8) 11_565 5
Ru1 B1 Ir1 0.00(4) 3_655 3_655
Ru1 B1 Ru1 81.6(4) 3_655 13_665
Ir1 B1 Ru1 81.6(4) 3_655 13_665
Ru1 B1 Ir1 81.6(4) 3_655 13_665
Ir1 B1 Ir1 81.6(4) 3_655 13_665
Ru1 B1 Ir1 0.00(4) 13_665 13_665
Ru1 B1 Ir1 86.1(5) 3_655 3_654
Ir1 B1 Ir1 86.1(5) 3_655 3_654
Ru1 B1 Ir1 141.9(15) 13_665 3_654
Ir1 B1 Ir1 141.9(15) 13_665 3_654
Ru1 B1 Ru1 86.1(5) 3_655 3_654
Ir1 B1 Ru1 86.1(5) 3_655 3_654
Ru1 B1 Ru1 141.9(15) 13_665 3_654
Ir1 B1 Ru1 141.9(15) 13_665 3_654
Ir1 B1 Ru1 0.00(3) 3_654 3_654
Ru1 B1 Ir1 141.9(15) 3_655 13_664
Ir1 B1 Ir1 141.9(15) 3_655 13_664
Ru1 B1 Ir1 86.1(5) 13_665 13_664
Ir1 B1 Ir1 86.1(5) 13_665 13_664
Ir1 B1 Ir1 81.6(4) 3_654 13_664
Ru1 B1 Ir1 81.6(4) 3_654 13_664
Ru1 B1 Ru1 141.9(15) 3_655 13_664
Ir1 B1 Ru1 141.9(15) 3_655 13_664
Ru1 B1 Ru1 86.1(5) 13_665 13_664
Ir1 B1 Ru1 86.1(5) 13_665 13_664
Ir1 B1 Ru1 81.6(4) 3_654 13_664
Ru1 B1 Ru1 81.6(4) 3_654 13_664
Ir1 B1 Ru1 0.00(6) 13_664 13_664
Ru1 B1 Ru2 134.4(8) 3_655 3_654
Ir1 B1 Ru2 134.4(8) 3_655 3_654
Ru1 B1 Ru2 134.4(8) 13_665 3_654
Ir1 B1 Ru2 134.4(8) 13_665 3_654
Ir1 B1 Ru2 77.6(3) 3_654 3_654
Ru1 B1 Ru2 77.6(3) 3_654 3_654
Ir1 B1 Ru2 77.6(3) 13_664 3_654
Ru1 B1 Ru2 77.6(3) 13_664 3_654
Ru1 B1 Ir2 134.4(8) 3_655 3_654
Ir1 B1 Ir2 134.4(8) 3_655 3_654
Ru1 B1 Ir2 134.4(8) 13_665 3_654
Ir1 B1 Ir2 134.4(8) 13_665 3_654
Ir1 B1 Ir2 77.6(3) 3_654 3_654
Ru1 B1 Ir2 77.6(3) 3_654 3_654
Ir1 B1 Ir2 77.6(3) 13_664 3_654
Ru1 B1 Ir2 77.6(3) 13_664 3_654
Ru2 B1 Ir2 0.0 3_654 3_654
Ru1 B1 Ru2 77.6(3) 3_655 3_655
Ir1 B1 Ru2 77.6(3) 3_655 3_655
Ru1 B1 Ru2 77.6(3) 13_665 3_655
Ir1 B1 Ru2 77.6(3) 13_665 3_655
Ir1 B1 Ru2 134.4(8) 3_654 3_655
Ru1 B1 Ru2 134.4(8) 3_654 3_655
Ir1 B1 Ru2 134.4(8) 13_664 3_655
Ru1 B1 Ru2 134.4(8) 13_664 3_655
Ru2 B1 Ru2 84.1(10) 3_654 3_655
Ir2 B1 Ru2 84.1(10) 3_654 3_655
Ru1 B1 Ir2 77.6(3) 3_655 3_655
Ir1 B1 Ir2 77.6(3) 3_655 3_655
Ru1 B1 Ir2 77.6(3) 13_665 3_655
Ir1 B1 Ir2 77.6(3) 13_665 3_655
Ir1 B1 Ir2 134.4(8) 3_654 3_655
Ru1 B1 Ir2 134.4(8) 3_654 3_655
Ir1 B1 Ir2 134.4(8) 13_664 3_655
Ru1 B1 Ir2 134.4(8) 13_664 3_655
Ru2 B1 Ir2 84.1(10) 3_654 3_655
Ir2 B1 Ir2 84.1(10) 3_654 3_655
Ru2 B1 Ir2 0.0 3_655 3_655
Ir1 Ti2 Ru1 180.00(2) . 9
Ir1 Ti2 Ir1 180.00(2) . 9
Ru1 Ti2 Ir1 0.00(2) 9 9
Ir1 Ti2 Ru1 70.106(19) . 11_556
Ru1 Ti2 Ru1 109.894(19) 9 11_556
Ir1 Ti2 Ru1 109.894(19) 9 11_556
Ir1 Ti2 Ir1 70.106(19) . 11_556
Ru1 Ti2 Ir1 109.894(19) 9 11_556
Ir1 Ti2 Ir1 109.894(19) 9 11_556
Ru1 Ti2 Ir1 0.00(5) 11_556 11_556
Ir1 Ti2 Ru1 109.894(19) . 11
Ru1 Ti2 Ru1 70.106(19) 9 11
Ir1 Ti2 Ru1 70.106(19) 9 11
Ru1 Ti2 Ru1 71.37(4) 11_556 11
Ir1 Ti2 Ru1 71.37(4) 11_556 11
Ir1 Ti2 Ir1 109.894(19) . 11
Ru1 Ti2 Ir1 70.106(19) 9 11
Ir1 Ti2 Ir1 70.106(19) 9 11
Ru1 Ti2 Ir1 71.37(4) 11_556 11
Ir1 Ti2 Ir1 71.37(4) 11_556 11
Ru1 Ti2 Ir1 0.00(2) 11 11
Ir1 Ti2 Ru1 109.894(19) . 3_554
Ru1 Ti2 Ru1 70.106(19) 9 3_554
Ir1 Ti2 Ru1 70.106(19) 9 3_554
Ru1 Ti2 Ru1 180.00(2) 11_556 3_554
Ir1 Ti2 Ru1 180.00(2) 11_556 3_554
Ru1 Ti2 Ru1 108.63(4) 11 3_554
Ir1 Ti2 Ru1 108.63(4) 11 3_554
Ir1 Ti2 Ir1 109.894(19) . 3_554
Ru1 Ti2 Ir1 70.106(19) 9 3_554
Ir1 Ti2 Ir1 70.106(19) 9 3_554
Ru1 Ti2 Ir1 180.00(2) 11_556 3_554
Ir1 Ti2 Ir1 180.00(2) 11_556 3_554
Ru1 Ti2 Ir1 108.63(4) 11 3_554
Ir1 Ti2 Ir1 108.63(4) 11 3_554
Ru1 Ti2 Ir1 0.00(5) 3_554 3_554
Ir1 Ti2 Ru1 71.37(4) . 1_554
Ru1 Ti2 Ru1 108.63(4) 9 1_554
Ir1 Ti2 Ru1 108.63(4) 9 1_554
Ru1 Ti2 Ru1 109.894(19) 11_556 1_554
Ir1 Ti2 Ru1 109.894(19) 11_556 1_554
Ru1 Ti2 Ru1 70.106(19) 11 1_554
Ir1 Ti2 Ru1 70.106(19) 11 1_554
Ru1 Ti2 Ru1 70.106(19) 3_554 1_554
Ir1 Ti2 Ru1 70.106(19) 3_554 1_554
Ir1 Ti2 Ir1 71.37(4) . 1_554
Ru1 Ti2 Ir1 108.63(4) 9 1_554
Ir1 Ti2 Ir1 108.63(4) 9 1_554
Ru1 Ti2 Ir1 109.894(19) 11_556 1_554
Ir1 Ti2 Ir1 109.894(19) 11_556 1_554
Ru1 Ti2 Ir1 70.106(19) 11 1_554
Ir1 Ti2 Ir1 70.106(19) 11 1_554
Ru1 Ti2 Ir1 70.106(19) 3_554 1_554
Ir1 Ti2 Ir1 70.106(19) 3_554 1_554
Ru1 Ti2 Ir1 0.00(2) 1_554 1_554

loop_
_geom_bond_atom_site_label_1
_geom_bond_atom_site_label_2
_geom_bond_distance
_geom_bond_site_symmetry_2
Ir1 B1 2.156(10) 11_566
Ir1 B1 2.156(10) 11_565
Ir1 Ti2 2.5237(9) .
Ir1 B2 2.5237(9) 1_556
Ir1 Ti2 2.5237(9) 1_556
Ir1 Ir2 2.7274(12) .
Ir1 Ti1 2.775(3) 3_656
Ir1 Ti1 2.775(3) 3_655
Ir1 Ir1 2.8187(19) 15_665
Ir1 Ru1 2.8187(19) 15_665
Ir2 B1 2.20(2) 11_566
Ir2 B1 2.20(2) 11_565
Ir2 B1 2.20(2) 3_556
Ir2 B1 2.20(2) 3
Ir2 Ti1 2.709(3) 1_556
Ir2 Ti1 2.709(3) 9_565
Ir2 Ti1 2.709(3) .
Ir2 Ti1 2.709(3) 9_566
Ir2 Ru1 2.7274(12) 9_566
Ir2 Ir1 2.7274(12) 9_566
Ti1 B1 2.59(3) 9_665
Ti1 Ru2 2.709(3) 1_554
Ti1 Ir2 2.709(3) 1_554
Ti1 Ru1 2.775(3) 11_566
Ti1 Ir1 2.775(3) 11_566
Ti1 Ru1 2.775(3) 5_556
Ti1 Ir1 2.775(3) 5_556
Ti1 Ir1 2.775(3) 11_565
Ti1 Ru1 2.775(3) 11_565
Ti1 Ru1 2.775(3) 5
B1 Ru1 2.156(10) 3_655
B1 Ir1 2.156(10) 3_655
B1 Ru1 2.156(10) 13_665
B1 Ir1 2.156(10) 13_665
B1 Ir1 2.156(10) 3_654
B1 Ru1 2.156(10) 3_654
B1 Ir1 2.156(10) 13_664
B1 Ru1 2.156(10) 13_664
B1 Ru2 2.20(2) 3_654
B1 Ir2 2.20(2) 3_654
B1 Ru2 2.20(2) 3_655
B1 Ir2 2.20(2) 3_655
Ti2 Ru1 2.5237(9) 9
Ti2 Ir1 2.5237(9) 9
Ti2 Ru1 2.5237(9) 11_556
Ti2 Ir1 2.5237(9) 11_556
Ti2 Ru1 2.5237(9) 11
Ti2 Ir1 2.5237(9) 11
Ti2 Ru1 2.5237(9) 3_554
Ti2 Ir1 2.5237(9) 3_554
Ti2 Ru1 2.5237(9) 1_554
Ti2 Ir1 2.5237(9) 1_554
